data_4122397
loop_
_publ_author_name
'Kumar, Sharvan'
'Ajayakumar, M. R.'
'Hundal, Geeta'
'Mukhopadhyay, Pritam'

_publ_section_title
;
 Extraordinary stability of naphthalenediimide radical ion and its
 ultra-electron-deficient precursor: strategic role of the phosphonium
 group.
;
_journal_issue 34
_journal_name_full 'Journal of the American Chemical Society'
_journal_page_first 12004
_journal_page_last 12010
_journal_paper_doi 10.1021/ja504903j
_journal_volume 136
_journal_year 2014
_chemical_formula_moiety 'C62 H58 N2 O4 P2, C24 H20 B'
_chemical_formula_sum 'C86 H78 B N2 O4 P2'
_chemical_formula_weight 1276.25
_chemical_name_common 'Bis-phosphonium-Naphthalenediimide Mono-tetraphenylborate radical cation'
_chemical_name_systematic
;       
? 
;
_space_group_IT_number 15
_symmetry_cell_setting monoclinic
_symmetry_space_group_name_Hall '-C 2yc'
_symmetry_space_group_name_H-M 'C 1 2/c 1'
_atom_sites_solution_hydrogens geom
_atom_sites_solution_primary direct
_atom_sites_solution_secondary difmap
_audit_creation_method SHELXL-97
_cell_angle_alpha 90.00
_cell_angle_beta 127.454(3)
_cell_angle_gamma 90.00
_cell_formula_units_Z 4
_cell_length_a 29.158(3)
_cell_length_b 15.8070(17)
_cell_length_c 20.093(2)
_cell_measurement_reflns_used 3560
_cell_measurement_temperature 100(2)
_cell_measurement_theta_max 23.31
_cell_measurement_theta_min 2.49
_cell_volume 7351.7(13)
_computing_cell_refinement 'Bruker SAINT'
_computing_data_collection 'Bruker APEX2'
_computing_data_reduction 'Bruker SAINT'
_computing_molecular_graphics 'Bruker SHELXTL'
_computing_publication_material 'Bruker SHELXTL'
_computing_structure_refinement 'SHELXL-97 (Sheldrick, 2008)'
_computing_structure_solution 'SIR-92(Altomare et al., 1993)'
_diffrn_ambient_temperature 100(2)
_diffrn_measured_fraction_theta_full 0.988
_diffrn_measured_fraction_theta_max 0.988
_diffrn_measurement_device_type 'Bruker APEX-II CCD'
_diffrn_measurement_method '\f and \w scans'
_diffrn_radiation_monochromator graphite
_diffrn_radiation_source 'fine-focus sealed tube'
_diffrn_radiation_type MoK\a
_diffrn_radiation_wavelength 0.71073
_diffrn_reflns_av_R_equivalents 0.0621
_diffrn_reflns_av_sigmaI/netI 0.0756
_diffrn_reflns_limit_h_max 35
_diffrn_reflns_limit_h_min -35
_diffrn_reflns_limit_k_max 19
_diffrn_reflns_limit_k_min -18
_diffrn_reflns_limit_l_max 23
_diffrn_reflns_limit_l_min -24
_diffrn_reflns_number 25987
_diffrn_reflns_theta_full 25.78
_diffrn_reflns_theta_max 25.78
_diffrn_reflns_theta_min 1.56
_exptl_absorpt_coefficient_mu 0.111
_exptl_absorpt_correction_T_max 0.9234
_exptl_absorpt_correction_T_min 0.7453
_exptl_absorpt_correction_type multi-scan
_exptl_absorpt_process_details
;
SADABS-2008/1 - Bruker AXS area detector scaling and absorption correction  
;
_exptl_crystal_density_diffrn 1.153
_exptl_crystal_density_method 'not measured'
_exptl_crystal_F_000 2700
_exptl_crystal_size_max 0.18
_exptl_crystal_size_mid 0.16
_exptl_crystal_size_min 0.10
_platon_squeeze_details
;
The electron recovered 52 match well with a toluene molecules 
present at two fold axes.
;
_refine_diff_density_max 0.554
_refine_diff_density_min -0.395
_refine_diff_density_rms 0.062
_refine_ls_extinction_method none
_refine_ls_goodness_of_fit_ref 0.933
_refine_ls_hydrogen_treatment none
_refine_ls_matrix_type full
_refine_ls_number_parameters 429
_refine_ls_number_reflns 6977
_refine_ls_number_restraints 0
_refine_ls_restrained_S_all 0.933
_refine_ls_R_factor_all 0.0901
_refine_ls_R_factor_gt 0.0542
_refine_ls_shift/su_max 0.000
_refine_ls_shift/su_mean 0.000
_refine_ls_structure_factor_coef Fsqd
_refine_ls_weighting_details 'calc w=1/[\s^2^(Fo^2^)+(0.0768P)^2^+0.0000P] where P=(Fo^2^+2Fc^2^)/3'
_refine_ls_weighting_scheme calc
_refine_ls_wR_factor_gt 0.1239
_refine_ls_wR_factor_ref 0.1383
_reflns_number_gt 4480
_reflns_number_total 6977
_reflns_threshold_expression >2sigma(I)
_cod_data_source_file ja504903j_si_003.cif
_cod_data_source_block shelxl
_cod_depositor_comments 'Adding full bibliography for 4122397--4122398.cif.'
_cod_original_sg_symbol_H-M 'C 2/c'
_cod_database_code 4122397

loop_
_symmetry_equiv_pos_as_xyz
'x, y, z'
'-x, y, -z+1/2'
'x+1/2, y+1/2, z'
'-x+1/2, y+1/2, -z+1/2'
'-x, -y, -z'
'x, -y, z-1/2'
'-x+1/2, -y+1/2, -z'
'x+1/2, -y+1/2, z-1/2'

loop_
_atom_site_label
_atom_site_type_symbol
_atom_site_fract_x
_atom_site_fract_y
_atom_site_fract_z
_atom_site_U_iso_or_equiv
_atom_site_adp_type
_atom_site_occupancy
_atom_site_symmetry_multiplicity
_atom_site_calc_flag
_atom_site_refinement_flags
C1 C 0.73263(9) 0.33980(14) 0.92735(14) 0.0186(5) Uani 1 1 d .
C2 C 0.74971(9) 0.30450(14) 0.88003(14) 0.0184(5) Uani 1 1 d .
C3 C 0.77138(9) 0.22254(14) 0.89764(14) 0.0197(5) Uani 1 1 d .
H3 H 0.7824 0.1986 0.8659 0.024 Uiso 1 1 calc R
C4 C 0.77740(9) 0.17471(14) 0.96065(14) 0.0187(5) Uani 1 1 d .
C5 C 0.73863(9) 0.29173(14) 0.99122(14) 0.0180(5) Uani 1 1 d .
C6 C 0.70846(10) 0.42388(15) 0.90965(14) 0.0199(5) Uani 1 1 d .
C7 C 0.69724(10) 0.40947(15) 1.02172(14) 0.0203(5) Uani 1 1 d .
C8 C 0.65848(10) 0.53477(14) 0.93026(15) 0.0217(5) Uani 1 1 d .
H8A H 0.6287 0.5321 0.9394 0.026 Uiso 1 1 calc R
H8B H 0.6384 0.5444 0.8697 0.026 Uiso 1 1 calc R
C9 C 0.69837(10) 0.60896(15) 0.97923(16) 0.0271(6) Uani 1 1 d .
H9A H 0.7295 0.6099 0.9729 0.033 Uiso 1 1 calc R
H9B H 0.7165 0.6015 1.0395 0.033 Uiso 1 1 calc R
C10 C 0.66614(11) 0.69306(15) 0.94929(17) 0.0293(6) Uani 1 1 d .
H10A H 0.6479 0.6999 0.8889 0.035 Uiso 1 1 calc R
H10B H 0.6944 0.7395 0.9798 0.035 Uiso 1 1 calc R
C11 C 0.61956(11) 0.70159(15) 0.96171(16) 0.0273(6) Uani 1 1 d .
H11A H 0.5912 0.6553 0.9311 0.033 Uiso 1 1 calc R
H11B H 0.6377 0.6949 1.0220 0.033 Uiso 1 1 calc R
C12 C 0.58794(11) 0.78533(16) 0.93173(17) 0.0320(6) Uani 1 1 d .
H12A H 0.5700 0.7925 0.8715 0.038 Uiso 1 1 calc R
H12B H 0.6161 0.8318 0.9629 0.038 Uiso 1 1 calc R
C13 C 0.54123(12) 0.79147(17) 0.94377(18) 0.0359(7) Uani 1 1 d .
H13A H 0.5221 0.8466 0.9238 0.054 Uiso 1 1 calc R
H13B H 0.5588 0.7854 1.0034 0.054 Uiso 1 1 calc R
H13C H 0.5128 0.7464 0.9119 0.054 Uiso 1 1 calc R
C14 C 0.66784(10) 0.37894(14) 0.71151(14) 0.0205(5) Uani 1 1 d .
C15 C 0.65049(11) 0.44142(16) 0.65227(16) 0.0284(6) Uani 1 1 d .
H15 H 0.6780 0.4800 0.6589 0.034 Uiso 1 1 calc R
C16 C 0.59245(12) 0.44761(18) 0.58270(18) 0.0398(7) Uani 1 1 d .
H16 H 0.5804 0.4899 0.5415 0.048 Uiso 1 1 calc R
C17 C 0.55257(12) 0.39193(19) 0.57404(17) 0.0385(7) Uani 1 1 d .
H17 H 0.5132 0.3957 0.5263 0.046 Uiso 1 1 calc R
C18 C 0.56944(11) 0.33086(17) 0.63410(17) 0.0354(7) Uani 1 1 d .
H18 H 0.5416 0.2938 0.6284 0.042 Uiso 1 1 calc R
C19 C 0.62734(11) 0.32374(16) 0.70297(16) 0.0286(6) Uani 1 1 d .
H19 H 0.6392 0.2813 0.7440 0.034 Uiso 1 1 calc R
C20 C 0.76724(10) 0.28593(14) 0.75504(14) 0.0198(5) Uani 1 1 d .
C21 C 0.82668(11) 0.28014(15) 0.79470(16) 0.0272(6) Uani 1 1 d .
H21 H 0.8526 0.3200 0.8366 0.033 Uiso 1 1 calc R
C22 C 0.84728(12) 0.21663(16) 0.77268(18) 0.0339(7) Uani 1 1 d .
H22 H 0.8876 0.2125 0.8001 0.041 Uiso 1 1 calc R
C23 C 0.81038(12) 0.15880(16) 0.71146(17) 0.0310(6) Uani 1 1 d .
H23 H 0.8253 0.1145 0.6977 0.037 Uiso 1 1 calc R
C24 C 0.75142(12) 0.16563(16) 0.67010(16) 0.0308(6) Uani 1 1 d .
H24 H 0.7257 0.1270 0.6266 0.037 Uiso 1 1 calc R
C25 C 0.73001(11) 0.22836(15) 0.69202(15) 0.0257(6) Uani 1 1 d .
H25 H 0.6896 0.2323 0.6639 0.031 Uiso 1 1 calc R
C26 C 0.79248(10) 0.44637(14) 0.83088(15) 0.0201(5) Uani 1 1 d .
C27 C 0.83207(10) 0.46221(14) 0.91656(15) 0.0234(5) Uani 1 1 d .
H27 H 0.8281 0.4350 0.9550 0.028 Uiso 1 1 calc R
C28 C 0.87734(11) 0.51813(16) 0.94535(17) 0.0310(6) Uani 1 1 d .
H28 H 0.9047 0.5292 1.0036 0.037 Uiso 1 1 calc R
C29 C 0.88234(12) 0.55782(16) 0.88829(18) 0.0341(7) Uani 1 1 d .
H29 H 0.9133 0.5960 0.9081 0.041 Uiso 1 1 calc R
C30 C 0.84323(12) 0.54273(15) 0.80390(18) 0.0314(6) Uani 1 1 d .
H30 H 0.8470 0.5707 0.7656 0.038 Uiso 1 1 calc R
C31 C 0.79818(11) 0.48662(15) 0.77456(16) 0.0262(6) Uani 1 1 d .
H31 H 0.7712 0.4756 0.7162 0.031 Uiso 1 1 calc R
C32 C 0.52178(10) 0.16156(16) 0.83159(16) 0.0286(6) Uani 1 1 d .
C33 C 0.51935(10) 0.13599(17) 0.89626(16) 0.0309(6) Uani 1 1 d .
H33 H 0.4998 0.0849 0.8896 0.037 Uiso 1 1 calc R
C34 C 0.54438(12) 0.18221(19) 0.96977(18) 0.0408(7) Uani 1 1 d .
H34 H 0.5423 0.1615 1.0123 0.049 Uiso 1 1 calc R
C35 C 0.57218(11) 0.2578(2) 0.98161(19) 0.0434(8) Uani 1 1 d .
H35 H 0.5892 0.2894 1.0318 0.052 Uiso 1 1 calc R
C36 C 0.57466(11) 0.28665(19) 0.91861(19) 0.0413(7) Uani 1 1 d .
H36 H 0.5929 0.3390 0.9249 0.050 Uiso 1 1 calc R
C37 C 0.55055(11) 0.23899(17) 0.84670(18) 0.0345(7) Uani 1 1 d .
H37 H 0.5536 0.2597 0.8051 0.041 Uiso 1 1 calc R
C38 C 0.44575(10) 0.04019(15) 0.72329(15) 0.0250(6) Uani 1 1 d .
C39 C 0.45475(11) -0.03381(16) 0.76742(16) 0.0301(6) Uani 1 1 d .
H39 H 0.4926 -0.0452 0.8167 0.036 Uiso 1 1 calc R
C40 C 0.41137(11) -0.09187(17) 0.74322(17) 0.0312(6) Uani 1 1 d .
H40 H 0.4198 -0.1409 0.7763 0.037 Uiso 1 1 calc R
C41 C 0.35567(11) -0.07817(17) 0.67067(16) 0.0303(6) Uani 1 1 d .
H41 H 0.3259 -0.1184 0.6523 0.036 Uiso 1 1 calc R
C42 C 0.34458(11) -0.00518(17) 0.62620(16) 0.0313(6) Uani 1 1 d .
H42 H 0.3065 0.0060 0.5774 0.038 Uiso 1 1 calc R
C43 C 0.38864(11) 0.05282(16) 0.65191(16) 0.0290(6) Uani 1 1 d .
H43 H 0.3796 0.1028 0.6198 0.035 Uiso 1 1 calc R
N1 N 0.68915(8) 0.45259(11) 0.95442(12) 0.0204(4) Uani 1 1 d .
O1 O 0.70419(7) 0.46942(10) 0.85629(10) 0.0235(4) Uani 1 1 d .
O2 O 0.68238(7) 0.44225(10) 1.06113(10) 0.0260(4) Uani 1 1 d .
B1 B 0.5000 0.1034(3) 0.7500 0.0285(10) Uani 1 2 d S
P1 P 0.74257(3) 0.35999(4) 0.79553(4) 0.01874(16) Uani 1 1 d .

loop_
_atom_site_aniso_label
_atom_site_aniso_U_11
_atom_site_aniso_U_22
_atom_site_aniso_U_33
_atom_site_aniso_U_23
_atom_site_aniso_U_13
_atom_site_aniso_U_12
C1 0.0122(11) 0.0228(13) 0.0167(12) -0.0013(10) 0.0065(10) -0.0011(10)
C2 0.0113(11) 0.0231(13) 0.0172(12) -0.0003(10) 0.0069(11) -0.0012(10)
C3 0.0132(12) 0.0264(13) 0.0183(12) -0.0018(11) 0.0089(11) -0.0008(10)
C4 0.0103(11) 0.0239(12) 0.0202(12) -0.0020(10) 0.0085(10) -0.0015(10)
C5 0.0090(11) 0.0218(12) 0.0187(12) -0.0014(10) 0.0060(10) -0.0020(9)
C6 0.0120(12) 0.0274(13) 0.0179(12) 0.0003(11) 0.0079(11) -0.0025(10)
C7 0.0134(12) 0.0250(13) 0.0197(13) -0.0011(11) 0.0086(11) -0.0016(10)
C8 0.0180(13) 0.0231(13) 0.0225(13) 0.0039(11) 0.0115(12) 0.0052(10)
C9 0.0199(13) 0.0289(14) 0.0303(15) -0.0022(12) 0.0141(13) 0.0000(11)
C10 0.0278(14) 0.0246(14) 0.0377(16) 0.0003(12) 0.0211(13) 0.0002(11)
C11 0.0231(14) 0.0259(14) 0.0285(14) -0.0028(12) 0.0134(12) -0.0011(11)
C12 0.0286(15) 0.0299(14) 0.0392(16) -0.0005(13) 0.0214(14) 0.0036(12)
C13 0.0268(15) 0.0312(15) 0.0468(18) 0.0013(14) 0.0209(14) 0.0069(12)
C14 0.0176(13) 0.0265(13) 0.0183(13) -0.0016(10) 0.0113(11) 0.0010(10)
C15 0.0201(14) 0.0349(15) 0.0313(15) 0.0072(12) 0.0162(13) 0.0032(11)
C16 0.0280(16) 0.0527(19) 0.0344(16) 0.0184(14) 0.0167(14) 0.0134(14)
C17 0.0176(14) 0.0571(19) 0.0297(16) 0.0001(14) 0.0087(13) 0.0069(13)
C18 0.0184(14) 0.0391(16) 0.0376(17) -0.0045(14) 0.0113(13) -0.0052(12)
C19 0.0191(13) 0.0298(14) 0.0293(15) 0.0037(12) 0.0108(12) -0.0005(11)
C20 0.0201(13) 0.0220(13) 0.0210(13) 0.0018(10) 0.0144(11) -0.0001(10)
C21 0.0213(14) 0.0301(14) 0.0337(15) -0.0045(12) 0.0185(13) -0.0045(11)
C22 0.0288(15) 0.0353(15) 0.0482(18) -0.0087(14) 0.0290(15) -0.0050(12)
C23 0.0376(16) 0.0289(14) 0.0401(16) -0.0078(13) 0.0307(15) -0.0046(12)
C24 0.0346(16) 0.0296(14) 0.0289(15) -0.0094(12) 0.0197(13) -0.0096(12)
C25 0.0232(14) 0.0284(14) 0.0242(14) -0.0027(12) 0.0137(12) -0.0035(11)
C26 0.0144(12) 0.0218(13) 0.0245(13) -0.0017(11) 0.0120(11) 0.0001(10)
C27 0.0167(13) 0.0261(13) 0.0251(14) -0.0006(11) 0.0115(12) 0.0030(11)
C28 0.0153(13) 0.0323(14) 0.0344(16) -0.0096(13) 0.0093(12) -0.0015(11)
C29 0.0252(15) 0.0317(15) 0.0513(19) -0.0097(14) 0.0263(15) -0.0079(12)
C30 0.0336(16) 0.0298(14) 0.0421(17) -0.0034(13) 0.0289(15) -0.0063(12)
C31 0.0246(14) 0.0289(14) 0.0297(15) -0.0030(12) 0.0188(13) -0.0026(11)
C32 0.0104(12) 0.0367(15) 0.0298(15) 0.0002(12) 0.0076(12) 0.0063(11)
C33 0.0166(13) 0.0373(15) 0.0306(15) -0.0010(13) 0.0101(12) 0.0083(12)
C34 0.0244(15) 0.056(2) 0.0324(16) 0.0028(15) 0.0125(14) 0.0172(14)
C35 0.0155(14) 0.057(2) 0.0341(17) -0.0120(15) 0.0027(13) 0.0079(14)
C36 0.0158(14) 0.0424(17) 0.0447(18) -0.0122(15) 0.0076(14) -0.0015(13)
C37 0.0196(14) 0.0405(16) 0.0368(16) -0.0034(14) 0.0136(13) -0.0006(12)
C38 0.0143(12) 0.0352(15) 0.0235(14) -0.0006(12) 0.0104(12) 0.0021(11)
C39 0.0151(13) 0.0398(16) 0.0290(15) -0.0004(13) 0.0101(12) -0.0005(11)
C40 0.0220(14) 0.0356(15) 0.0373(16) 0.0017(13) 0.0186(13) -0.0002(12)
C41 0.0196(13) 0.0364(15) 0.0355(16) -0.0047(13) 0.0171(13) -0.0061(12)
C42 0.0123(13) 0.0479(17) 0.0262(15) -0.0029(13) 0.0078(12) -0.0036(12)
C43 0.0180(13) 0.0361(15) 0.0287(15) -0.0005(12) 0.0120(12) -0.0013(11)
N1 0.0169(10) 0.0213(10) 0.0230(11) 0.0022(9) 0.0122(9) 0.0030(8)
O1 0.0205(9) 0.0261(9) 0.0257(10) 0.0045(8) 0.0150(8) 0.0041(7)
O2 0.0289(10) 0.0278(9) 0.0280(10) 0.0001(8) 0.0207(9) 0.0060(8)
B1 0.013(2) 0.037(2) 0.029(2) 0.000 0.0094(19) 0.000
P1 0.0147(3) 0.0227(3) 0.0184(3) 0.0001(3) 0.0098(3) -0.0004(3)

loop_
_atom_type_symbol
_atom_type_description
_atom_type_scat_dispersion_real
_atom_type_scat_dispersion_imag
_atom_type_scat_source
C C 0.0033 0.0016 'International Tables Vol C Tables 4.2.6.8 and 6.1.1.4'
H H 0.0000 0.0000 'International Tables Vol C Tables 4.2.6.8 and 6.1.1.4'
N N 0.0061 0.0033 'International Tables Vol C Tables 4.2.6.8 and 6.1.1.4'
O O 0.0106 0.0060 'International Tables Vol C Tables 4.2.6.8 and 6.1.1.4'
B B 0.0013 0.0007 'International Tables Vol C Tables 4.2.6.8 and 6.1.1.4'
P P 0.1023 0.0942 'International Tables Vol C Tables 4.2.6.8 and 6.1.1.4'

loop_
_geom_angle_atom_site_label_1
_geom_angle_atom_site_label_2
_geom_angle_atom_site_label_3
_geom_angle
_geom_angle_site_symmetry_1
_geom_angle_site_symmetry_3
C5 C1 C2 119.7(2) . .
C5 C1 C6 119.5(2) . .
C2 C1 C6 120.7(2) . .
C3 C2 C1 118.9(2) . .
C3 C2 P1 117.81(17) . .
C1 C2 P1 123.26(17) . .
C4 C3 C2 121.6(2) . .
C4 C3 H3 119.2 . .
C2 C3 H3 119.2 . .
C3 C4 C5 120.6(2) . 7_657
C3 C4 C7 118.8(2) . 7_657
C5 C4 C7 120.5(2) 7_657 7_657
C1 C5 C4 120.9(2) . 7_657
C1 C5 C5 120.5(3) . 7_657
C4 C5 C5 118.6(3) 7_657 7_657
O1 C6 N1 120.2(2) . .
O1 C6 C1 121.8(2) . .
N1 C6 C1 117.9(2) . .
O2 C7 N1 120.0(2) . .
O2 C7 C4 123.8(2) . 7_657
N1 C7 C4 116.20(19) . 7_657
N1 C8 C9 113.14(19) . .
N1 C8 H8A 109.0 . .
C9 C8 H8A 109.0 . .
N1 C8 H8B 109.0 . .
C9 C8 H8B 109.0 . .
H8A C8 H8B 107.8 . .
C8 C9 C10 111.9(2) . .
C8 C9 H9A 109.2 . .
C10 C9 H9A 109.2 . .
C8 C9 H9B 109.2 . .
C10 C9 H9B 109.2 . .
H9A C9 H9B 107.9 . .
C9 C10 C11 114.1(2) . .
C9 C10 H10A 108.7 . .
C11 C10 H10A 108.7 . .
C9 C10 H10B 108.7 . .
C11 C10 H10B 108.7 . .
H10A C10 H10B 107.6 . .
C12 C11 C10 113.5(2) . .
C12 C11 H11A 108.9 . .
C10 C11 H11A 108.9 . .
C12 C11 H11B 108.9 . .
C10 C11 H11B 108.9 . .
H11A C11 H11B 107.7 . .
C11 C12 C13 112.3(2) . .
C11 C12 H12A 109.1 . .
C13 C12 H12A 109.1 . .
C11 C12 H12B 109.1 . .
C13 C12 H12B 109.1 . .
H12A C12 H12B 107.9 . .
C12 C13 H13A 109.5 . .
C12 C13 H13B 109.5 . .
H13A C13 H13B 109.5 . .
C12 C13 H13C 109.5 . .
H13A C13 H13C 109.5 . .
H13B C13 H13C 109.5 . .
C15 C14 C19 120.1(2) . .
C15 C14 P1 121.90(18) . .
C19 C14 P1 117.73(18) . .
C14 C15 C16 119.8(2) . .
C14 C15 H15 120.1 . .
C16 C15 H15 120.1 . .
C17 C16 C15 119.7(3) . .
C17 C16 H16 120.1 . .
C15 C16 H16 120.1 . .
C16 C17 C18 120.6(3) . .
C16 C17 H17 119.7 . .
C18 C17 H17 119.7 . .
C17 C18 C19 119.8(2) . .
C17 C18 H18 120.1 . .
C19 C18 H18 120.1 . .
C18 C19 C14 119.8(2) . .
C18 C19 H19 120.1 . .
C14 C19 H19 120.1 . .
C25 C20 C21 119.0(2) . .
C25 C20 P1 121.97(18) . .
C21 C20 P1 118.64(18) . .
C22 C21 C20 119.7(2) . .
C22 C21 H21 120.1 . .
C20 C21 H21 120.1 . .
C21 C22 C23 121.0(2) . .
C21 C22 H22 119.5 . .
C23 C22 H22 119.5 . .
C22 C23 C24 119.6(2) . .
C22 C23 H23 120.2 . .
C24 C23 H23 120.2 . .
C25 C24 C23 120.1(2) . .
C25 C24 H24 119.9 . .
C23 C24 H24 119.9 . .
C24 C25 C20 120.4(2) . .
C24 C25 H25 119.8 . .
C20 C25 H25 119.8 . .
C31 C26 C27 120.2(2) . .
C31 C26 P1 119.59(18) . .
C27 C26 P1 119.22(18) . .
C28 C27 C26 119.5(2) . .
C28 C27 H27 120.3 . .
C26 C27 H27 120.3 . .
C27 C28 C29 119.6(3) . .
C27 C28 H28 120.2 . .
C29 C28 H28 120.2 . .
C30 C29 C28 121.1(2) . .
C30 C29 H29 119.5 . .
C28 C29 H29 119.5 . .
C29 C30 C31 119.9(2) . .
C29 C30 H30 120.1 . .
C31 C30 H30 120.1 . .
C30 C31 C26 119.8(2) . .
C30 C31 H31 120.1 . .
C26 C31 H31 120.1 . .
C33 C32 C37 114.2(2) . .
C33 C32 B1 124.0(2) . .
C37 C32 B1 121.5(2) . .
C32 C33 C34 122.8(3) . .
C32 C33 H33 118.6 . .
C34 C33 H33 118.6 . .
C35 C34 C33 120.7(3) . .
C35 C34 H34 119.6 . .
C33 C34 H34 119.6 . .
C34 C35 C36 118.5(3) . .
C34 C35 H35 120.7 . .
C36 C35 H35 120.7 . .
C37 C36 C35 119.9(3) . .
C37 C36 H36 120.1 . .
C35 C36 H36 120.1 . .
C36 C37 C32 123.8(3) . .
C36 C37 H37 118.1 . .
C32 C37 H37 118.1 . .
C39 C38 C43 114.7(2) . .
C39 C38 B1 121.7(2) . .
C43 C38 B1 123.4(2) . .
C40 C39 C38 123.6(2) . .
C40 C39 H39 118.2 . .
C38 C39 H39 118.2 . .
C39 C40 C41 119.9(3) . .
C39 C40 H40 120.0 . .
C41 C40 H40 120.0 . .
C42 C41 C40 118.5(2) . .
C42 C41 H41 120.8 . .
C40 C41 H41 120.8 . .
C41 C42 C43 120.8(2) . .
C41 C42 H42 119.6 . .
C43 C42 H42 119.6 . .
C38 C43 C42 122.6(2) . .
C38 C43 H43 118.7 . .
C42 C43 H43 118.7 . .
C6 N1 C7 124.55(19) . .
C6 N1 C8 118.28(19) . .
C7 N1 C8 117.17(18) . .
C32 B1 C32 111.6(3) . 2_656
C32 B1 C38 107.56(12) . 2_656
C32 B1 C38 112.05(12) 2_656 2_656
C32 B1 C38 112.06(12) . .
C32 B1 C38 107.56(12) 2_656 .
C38 B1 C38 106.0(3) 2_656 .
C14 P1 C26 118.27(11) . .
C14 P1 C20 105.85(11) . .
C26 P1 C20 102.82(10) . .
C14 P1 C2 110.21(10) . .
C26 P1 C2 113.23(11) . .
C20 P1 C2 105.00(10) . .

loop_
_geom_bond_atom_site_label_1
_geom_bond_atom_site_label_2
_geom_bond_distance
_geom_bond_site_symmetry_2
C1 C5 1.408(3) .
C1 C2 1.428(3) .
C1 C6 1.444(3) .
C2 C3 1.390(3) .
C2 P1 1.807(2) .
C3 C4 1.391(3) .
C3 H3 0.9500 .
C4 C5 1.409(3) 7_657
C4 C7 1.458(3) 7_657
C5 C4 1.409(3) 7_657
C5 C5 1.421(4) 7_657
C6 O1 1.233(3) .
C6 N1 1.396(3) .
C7 O2 1.225(3) .
C7 N1 1.400(3) .
C7 C4 1.458(3) 7_657
C8 N1 1.482(3) .
C8 C9 1.518(3) .
C8 H8A 0.9900 .
C8 H8B 0.9900 .
C9 C10 1.525(3) .
C9 H9A 0.9900 .
C9 H9B 0.9900 .
C10 C11 1.529(3) .
C10 H10A 0.9900 .
C10 H10B 0.9900 .
C11 C12 1.513(3) .
C11 H11A 0.9900 .
C11 H11B 0.9900 .
C12 C13 1.524(3) .
C12 H12A 0.9900 .
C12 H12B 0.9900 .
C13 H13A 0.9800 .
C13 H13B 0.9800 .
C13 H13C 0.9800 .
C14 C15 1.384(3) .
C14 C19 1.392(3) .
C14 P1 1.793(2) .
C15 C16 1.397(4) .
C15 H15 0.9500 .
C16 C17 1.382(4) .
C16 H16 0.9500 .
C17 C18 1.381(4) .
C17 H17 0.9500 .
C18 C19 1.392(4) .
C18 H18 0.9500 .
C19 H19 0.9500 .
C20 C25 1.392(3) .
C20 C21 1.403(3) .
C20 P1 1.806(2) .
C21 C22 1.374(3) .
C21 H21 0.9500 .
C22 C23 1.377(4) .
C22 H22 0.9500 .
C23 C24 1.386(4) .
C23 H23 0.9500 .
C24 C25 1.379(3) .
C24 H24 0.9500 .
C25 H25 0.9500 .
C26 C31 1.393(3) .
C26 C27 1.394(3) .
C26 P1 1.797(2) .
C27 C28 1.389(3) .
C27 H27 0.9500 .
C28 C29 1.390(4) .
C28 H28 0.9500 .
C29 C30 1.371(4) .
C29 H29 0.9500 .
C30 C31 1.385(3) .
C30 H30 0.9500 .
C31 H31 0.9500 .
C32 C33 1.403(3) .
C32 C37 1.409(4) .
C32 B1 1.634(3) .
C33 C34 1.392(4) .
C33 H33 0.9500 .
C34 C35 1.381(4) .
C34 H34 0.9500 .
C35 C36 1.388(4) .
C35 H35 0.9500 .
C36 C37 1.383(4) .
C36 H36 0.9500 .
C37 H37 0.9500 .
C38 C39 1.393(3) .
C38 C43 1.402(3) .
C38 B1 1.660(4) .
C39 C40 1.390(3) .
C39 H39 0.9500 .
C40 C41 1.389(4) .
C40 H40 0.9500 .
C41 C42 1.372(4) .
C41 H41 0.9500 .
C42 C43 1.397(3) .
C42 H42 0.9500 .
C43 H43 0.9500 .
B1 C32 1.634(3) 2_656
B1 C38 1.660(3) 2_656

loop_
_geom_torsion_atom_site_label_1
_geom_torsion_atom_site_label_2
_geom_torsion_atom_site_label_3
_geom_torsion_atom_site_label_4
_geom_torsion
_geom_torsion_site_symmetry_1
_geom_torsion_site_symmetry_4
C5 C1 C2 C3 0.8(3) . .
C6 C1 C2 C3 -178.3(2) . .
C5 C1 C2 P1 178.80(17) . .
C6 C1 C2 P1 -0.3(3) . .
C1 C2 C3 C4 -0.8(3) . .
P1 C2 C3 C4 -178.90(17) . .
C2 C3 C4 C5 0.2(3) . 7_657
C2 C3 C4 C7 -177.4(2) . 7_657
C2 C1 C5 C4 179.4(2) . 7_657
C6 C1 C5 C4 -1.5(3) . 7_657
C2 C1 C5 C5 -0.2(4) . 7_657
C6 C1 C5 C5 178.9(3) . 7_657
C5 C1 C6 O1 177.5(2) . .
C2 C1 C6 O1 -3.4(3) . .
C5 C1 C6 N1 -3.2(3) . .
C2 C1 C6 N1 175.9(2) . .
N1 C8 C9 C10 176.53(19) . .
C8 C9 C10 C11 63.0(3) . .
C9 C10 C11 C12 180.0(2) . .
C10 C11 C12 C13 179.2(2) . .
C19 C14 C15 C16 -1.7(4) . .
P1 C14 C15 C16 172.7(2) . .
C14 C15 C16 C17 0.8(4) . .
C15 C16 C17 C18 0.8(4) . .
C16 C17 C18 C19 -1.7(4) . .
C17 C18 C19 C14 0.8(4) . .
C15 C14 C19 C18 0.8(4) . .
P1 C14 C19 C18 -173.77(19) . .
C25 C20 C21 C22 -2.0(3) . .
P1 C20 C21 C22 171.09(19) . .
C20 C21 C22 C23 0.7(4) . .
C21 C22 C23 C24 1.3(4) . .
C22 C23 C24 C25 -2.1(4) . .
C23 C24 C25 C20 0.8(4) . .
C21 C20 C25 C24 1.2(3) . .
P1 C20 C25 C24 -171.58(18) . .
C31 C26 C27 C28 -0.3(3) . .
P1 C26 C27 C28 168.26(18) . .
C26 C27 C28 C29 0.3(4) . .
C27 C28 C29 C30 0.1(4) . .
C28 C29 C30 C31 -0.5(4) . .
C29 C30 C31 C26 0.6(4) . .
C27 C26 C31 C30 -0.2(3) . .
P1 C26 C31 C30 -168.70(18) . .
C37 C32 C33 C34 -1.4(3) . .
B1 C32 C33 C34 172.1(2) . .
C32 C33 C34 C35 1.5(4) . .
C33 C34 C35 C36 0.0(4) . .
C34 C35 C36 C37 -1.3(4) . .
C35 C36 C37 C32 1.3(4) . .
C33 C32 C37 C36 0.0(4) . .
B1 C32 C37 C36 -173.7(2) . .
C43 C38 C39 C40 0.7(4) . .
B1 C38 C39 C40 -174.6(2) . .
C38 C39 C40 C41 1.1(4) . .
C39 C40 C41 C42 -2.4(4) . .
C40 C41 C42 C43 1.9(4) . .
C39 C38 C43 C42 -1.3(4) . .
B1 C38 C43 C42 173.9(2) . .
C41 C42 C43 C38 0.0(4) . .
O1 C6 N1 C7 -173.3(2) . .
C1 C6 N1 C7 7.3(3) . .
O1 C6 N1 C8 6.0(3) . .
C1 C6 N1 C8 -173.37(19) . .
O2 C7 N1 C6 174.9(2) . .
C4 C7 N1 C6 -6.3(3) 7_657 .
O2 C7 N1 C8 -4.4(3) . .
C4 C7 N1 C8 174.43(19) 7_657 .
C9 C8 N1 C6 -92.3(2) . .
C9 C8 N1 C7 87.1(2) . .
C33 C32 B1 C32 151.6(2) . 2_656
C37 C32 B1 C32 -35.34(18) . 2_656
C33 C32 B1 C38 -85.1(2) . 2_656
C37 C32 B1 C38 87.9(3) . 2_656
C33 C32 B1 C38 30.9(3) . .
C37 C32 B1 C38 -156.0(2) . .
C39 C38 B1 C32 -77.4(3) . .
C43 C38 B1 C32 107.7(2) . .
C39 C38 B1 C32 159.6(2) . 2_656
C43 C38 B1 C32 -15.3(3) . 2_656
C39 C38 B1 C38 39.62(18) . 2_656
C43 C38 B1 C38 -135.3(3) . 2_656
C15 C14 P1 C26 26.7(2) . .
C19 C14 P1 C26 -158.78(18) . .
C15 C14 P1 C20 -87.8(2) . .
C19 C14 P1 C20 86.7(2) . .
C15 C14 P1 C2 159.20(19) . .
C19 C14 P1 C2 -26.3(2) . .
C31 C26 P1 C14 -58.7(2) . .
C27 C26 P1 C14 132.71(18) . .
C31 C26 P1 C20 57.4(2) . .
C27 C26 P1 C20 -111.15(19) . .
C31 C26 P1 C2 170.19(18) . .
C27 C26 P1 C2 1.6(2) . .
C25 C20 P1 C14 -27.9(2) . .
C21 C20 P1 C14 159.22(19) . .
C25 C20 P1 C26 -152.66(19) . .
C21 C20 P1 C26 34.5(2) . .
C25 C20 P1 C2 88.7(2) . .
C21 C20 P1 C2 -84.2(2) . .
C3 C2 P1 C14 114.07(18) . .
C1 C2 P1 C14 -64.0(2) . .
C3 C2 P1 C26 -110.92(19) . .
C1 C2 P1 C26 71.0(2) . .
C3 C2 P1 C20 0.5(2) . .
C1 C2 P1 C20 -177.57(18) . .

loop_
_platon_squeeze_void_nr
_platon_squeeze_void_average_x
_platon_squeeze_void_average_y
_platon_squeeze_void_average_z
_platon_squeeze_void_volume
_platon_squeeze_void_count_electrons
_platon_squeeze_void_content
1 0.000 -0.042 0.250 180 52 ' '
2 0.000 0.042 0.750 180 52 ' '
3 0.500 0.458 0.250 180 52 ' '
4 0.500 0.542 0.750 180 52 ' '
